data_2239907
loop_
_publ_author_name
'Chen, Liang'
'Wang, Huiran'
'Deng, Xuebin'

_publ_section_title
;
 Crystal structure of
 [[2-(3,5-di-<i>tert</i>-butyl-2-oxobenzylideneamino)-2'-oxo-6,6'-dimethyl-1,1'-biphenyl-\k^3^<i>N</i>,<i>O</i>^1^,<i>O</i>^2^]bis(isopropoxido-\k<i>O</i>)titanium(IV)]
;
_journal_issue 9
_journal_name_full 'Acta Crystallographica Section E'
_journal_page_first m332
_journal_paper_doi 10.1107/S1600536814018455
_journal_volume 70
_journal_year 2014
_chemical_formula_iupac '[Ti (C29 H33 N O2) (C3 H6 O)2]'
_chemical_formula_moiety 'C35 H47 N O4 Ti'
_chemical_formula_sum 'C35 H47 N O4 Ti'
_chemical_formula_weight 593.64
_chemical_name_systematic
'[[2-(3,5-Di-<i>tert</i>-butyl-2-oxobenzylideneamino)-2'-oxo-6,6'-dimethyl-1,1'-biphenyl-\k^3^<i>N</i>,<i>O</i>^1^,<i>O</i>^2^]bis(isopropoxido-\k<i>O</i>)titanium(IV)]'
_space_group_crystal_system triclinic
_space_group_IT_number 2
_space_group_name_Hall '-P 1'
_space_group_name_H-M_alt 'P -1'
_symmetry_space_group_name_Hall '-P 1'
_symmetry_space_group_name_H-M 'P -1'
_atom_sites_solution_hydrogens geom
_atom_sites_solution_primary direct
_atom_sites_solution_secondary difmap
_audit_creation_method SHELXL-97
_cell_angle_alpha 80.941(2)
_cell_angle_beta 72.8690(10)
_cell_angle_gamma 87.253(2)
_cell_formula_units_Z 2
_cell_length_a 11.5511(11)
_cell_length_b 11.9083(10)
_cell_length_c 12.6336(11)
_cell_measurement_reflns_used 2631
_cell_measurement_temperature 110(2)
_cell_measurement_theta_max 27.54
_cell_measurement_theta_min 2.53
_cell_volume 1640.0(3)
_computing_cell_refinement 'SAINT (Bruker, 2009)'
_computing_data_collection 'APEX2 (Bruker, 2009)'
_computing_data_reduction 'SAINT (Bruker, 2009)'
_computing_molecular_graphics 'SHELXTL (Sheldrick, 2008)'
_computing_publication_material 'publCIF (Westrip, 2010)'
_computing_structure_refinement 'SHELXL97 (Sheldrick, 2008)'
_computing_structure_solution 'SHELXS97 (Sheldrick, 2008)'
_diffrn_ambient_temperature 110(2)
_diffrn_measured_fraction_theta_full 0.990
_diffrn_measured_fraction_theta_max 0.990
_diffrn_measurement_device_type 'Bruker CCD area-detector'
_diffrn_measurement_method '\f and \w scans'
_diffrn_radiation_monochromator graphite
_diffrn_radiation_source 'fine-focus sealed tube'
_diffrn_radiation_type MoK\a
_diffrn_radiation_wavelength 0.71073
_diffrn_reflns_av_R_equivalents 0.0215
_diffrn_reflns_av_sigmaI/netI 0.0468
_diffrn_reflns_limit_h_max 13
_diffrn_reflns_limit_h_min -13
_diffrn_reflns_limit_k_max 8
_diffrn_reflns_limit_k_min -14
_diffrn_reflns_limit_l_max 14
_diffrn_reflns_limit_l_min -15
_diffrn_reflns_number 8299
_diffrn_reflns_theta_full 25.25
_diffrn_reflns_theta_max 25.25
_diffrn_reflns_theta_min 1.73
_diffrn_standards_number 0
_exptl_absorpt_coefficient_mu 0.298
_exptl_absorpt_correction_T_max 0.9401
_exptl_absorpt_correction_T_min 0.8654
_exptl_absorpt_correction_type multi-scan
_exptl_absorpt_process_details '(SADABS; Bruker, 2009)'
_exptl_crystal_colour yellow
_exptl_crystal_density_diffrn 1.202
_exptl_crystal_density_method 'not measured'
_exptl_crystal_description block
_exptl_crystal_F_000 636
_exptl_crystal_size_max 0.50
_exptl_crystal_size_mid 0.49
_exptl_crystal_size_min 0.21
_refine_diff_density_max 0.313
_refine_diff_density_min -0.355
_refine_ls_extinction_method none
_refine_ls_goodness_of_fit_ref 1.054
_refine_ls_hydrogen_treatment constr
_refine_ls_matrix_type full
_refine_ls_number_parameters 382
_refine_ls_number_reflns 5896
_refine_ls_number_restraints 0
_refine_ls_restrained_S_all 1.054
_refine_ls_R_factor_all 0.0533
_refine_ls_R_factor_gt 0.0430
_refine_ls_shift/su_max 0.001
_refine_ls_shift/su_mean 0.000
_refine_ls_structure_factor_coef Fsqd
_refine_ls_weighting_details 'calc w=1/[\s^2^(Fo^2^)+(0.0525P)^2^+0.7340P] where P=(Fo^2^+2Fc^2^)/3'
_refine_ls_weighting_scheme calc
_refine_ls_wR_factor_gt 0.1068
_refine_ls_wR_factor_ref 0.1135
_reflns_number_gt 4914
_reflns_number_total 5896
_reflns_threshold_expression I>2\s(I)
_cod_data_source_file zs2308sup1.cf
_cod_data_source_block I
_cod_database_code 2239907
_cod_database_fobs_code 2239907

loop_
_symmetry_equiv_pos_as_xyz
'x, y, z'
'-x, -y, -z'

loop_
_atom_site_type_symbol
_atom_site_label
_atom_site_fract_x
_atom_site_fract_y
_atom_site_fract_z
_atom_site_U_iso_or_equiv
_atom_site_adp_type
_atom_site_calc_flag
_atom_site_refinement_flags
_atom_site_occupancy
_atom_site_symmetry_multiplicity
C C1 0.89718(19) 0.39500(17) 0.31293(18) 0.0163(5) Uani d . 1 1
C C2 0.9400(2) 0.47051(18) 0.21368(19) 0.0209(5) Uani d . 1 1
H H2 0.8848 0.5138 0.1809 0.025 Uiso calc R 1 1
C C3 1.0631(2) 0.48184(19) 0.16355(19) 0.0228(5) Uani d . 1 1
H H3 1.0927 0.5342 0.0968 0.027 Uiso calc R 1 1
C C4 1.1440(2) 0.41738(19) 0.20996(19) 0.0221(5) Uani d . 1 1
H H4 1.2286 0.4261 0.1745 0.027 Uiso calc R 1 1
C C5 1.10305(19) 0.33986(18) 0.30798(18) 0.0183(5) Uani d . 1 1
C C6 1.1933(2) 0.2638(2) 0.3499(2) 0.0256(5) Uani d . 1 1
H H6A 1.2054 0.2903 0.4154 0.038 Uiso calc R 1 1
H H6B 1.2706 0.2659 0.2906 0.038 Uiso calc R 1 1
H H6C 1.1625 0.1856 0.3708 0.038 Uiso calc R 1 1
C C7 0.97797(19) 0.32988(17) 0.36211(17) 0.0161(4) Uani d . 1 1
C C8 0.92889(18) 0.24700(18) 0.46638(17) 0.0156(4) Uani d . 1 1
C C9 0.95336(19) 0.25498(19) 0.56798(18) 0.0192(5) Uani d . 1 1
C C10 1.0207(2) 0.3548(2) 0.5828(2) 0.0284(6) Uani d . 1 1
H H10A 0.9654 0.3989 0.6359 0.043 Uiso calc R 1 1
H H10B 1.0519 0.4034 0.5104 0.043 Uiso calc R 1 1
H H10C 1.0883 0.3267 0.6117 0.043 Uiso calc R 1 1
C C11 0.9101(2) 0.17051(19) 0.65958(18) 0.0216(5) Uani d . 1 1
H H11 0.9255 0.1763 0.7284 0.026 Uiso calc R 1 1
C C12 0.8451(2) 0.07806(19) 0.65295(18) 0.0210(5) Uani d . 1 1
H H12 0.8198 0.0198 0.7155 0.025 Uiso calc R 1 1
C C13 0.81742(19) 0.07125(18) 0.55509(18) 0.0181(5) Uani d . 1 1
H H13 0.7710 0.0094 0.5506 0.022 Uiso calc R 1 1
C C14 0.85797(18) 0.15552(17) 0.46314(17) 0.0141(4) Uani d . 1 1
C C15 0.84517(18) 0.06836(17) 0.31359(17) 0.0141(4) Uani d . 1 1
H H15 0.8975 0.0128 0.3378 0.017 Uiso calc R 1 1
C C16 0.80417(18) 0.04914(17) 0.22034(17) 0.0135(4) Uani d . 1 1
C C17 0.84835(18) -0.04704(17) 0.16927(17) 0.0149(4) Uani d . 1 1
H H17 0.9013 -0.0975 0.1988 0.018 Uiso calc R 1 1
C C18 0.81747(18) -0.07072(17) 0.07782(16) 0.0131(4) Uani d . 1 1
C C19 0.86198(19) -0.17752(18) 0.02330(17) 0.0161(5) Uani d . 1 1
C C20 0.9828(2) -0.21997(19) 0.04188(19) 0.0207(5) Uani d . 1 1
H H20A 1.0414 -0.1575 0.0173 0.031 Uiso calc R 1 1
H H20B 1.0136 -0.2820 -0.0015 0.031 Uiso calc R 1 1
H H20C 0.9706 -0.2476 0.1217 0.031 Uiso calc R 1 1
C C21 0.7667(2) -0.27189(18) 0.07538(19) 0.0214(5) Uani d . 1 1
H H21A 0.7568 -0.2902 0.1559 0.032 Uiso calc R 1 1
H H21B 0.7933 -0.3399 0.0399 0.032 Uiso calc R 1 1
H H21C 0.6891 -0.2457 0.0635 0.032 Uiso calc R 1 1
C C22 0.8794(2) -0.15392(19) -0.10353(18) 0.0196(5) Uani d . 1 1
H H22A 0.8001 -0.1429 -0.1173 0.029 Uiso calc R 1 1
H H22B 0.9207 -0.2186 -0.1381 0.029 Uiso calc R 1 1
H H22C 0.9283 -0.0852 -0.1361 0.029 Uiso calc R 1 1
C C23 0.73944(18) 0.00725(17) 0.03697(17) 0.0145(4) Uani d . 1 1
H H23 0.7170 -0.0075 -0.0260 0.017 Uiso calc R 1 1
C C24 0.69319(18) 0.10452(17) 0.08298(17) 0.0135(4) Uani d . 1 1
C C25 0.61332(19) 0.18978(18) 0.03097(17) 0.0167(5) Uani d . 1 1
C C26 0.6777(2) 0.30584(18) -0.00721(19) 0.0228(5) Uani d . 1 1
H H26A 0.6951 0.3312 0.0566 0.034 Uiso calc R 1 1
H H26B 0.6252 0.3616 -0.0364 0.034 Uiso calc R 1 1
H H26C 0.7537 0.2985 -0.0661 0.034 Uiso calc R 1 1
C C27 0.48872(19) 0.2012(2) 0.11651(19) 0.0226(5) Uani d . 1 1
H H27A 0.4992 0.2309 0.1812 0.034 Uiso calc R 1 1
H H27B 0.4498 0.1264 0.1413 0.034 Uiso calc R 1 1
H H27C 0.4378 0.2535 0.0815 0.034 Uiso calc R 1 1
C C28 0.5921(2) 0.15316(19) -0.07287(18) 0.0204(5) Uani d . 1 1
H H28A 0.5405 0.2093 -0.1028 0.031 Uiso calc R 1 1
H H28B 0.5523 0.0788 -0.0522 0.031 Uiso calc R 1 1
H H28C 0.6701 0.1480 -0.1299 0.031 Uiso calc R 1 1
C C29 0.72460(18) 0.12414(17) 0.17848(17) 0.0138(4) Uani d . 1 1
C C30 0.47315(19) 0.1931(2) 0.57092(18) 0.0218(5) Uani d . 1 1
H H30 0.4501 0.2738 0.5799 0.026 Uiso calc R 1 1
C C31 0.4867(2) 0.1302(3) 0.6798(2) 0.0376(7) Uani d . 1 1
H H31A 0.5088 0.0509 0.6715 0.056 Uiso calc R 1 1
H H31B 0.4098 0.1326 0.7389 0.056 Uiso calc R 1 1
H H31C 0.5502 0.1661 0.6999 0.056 Uiso calc R 1 1
C C32 0.3789(2) 0.1398(2) 0.5329(2) 0.0318(6) Uani d . 1 1
H H32A 0.3795 0.1781 0.4581 0.048 Uiso calc R 1 1
H H32B 0.2986 0.1479 0.5857 0.048 Uiso calc R 1 1
H H32C 0.3974 0.0590 0.5301 0.048 Uiso calc R 1 1
C C33 0.5158(2) 0.49464(19) 0.3183(2) 0.0261(5) Uani d . 1 1
H H33 0.5767 0.5433 0.3318 0.031 Uiso calc R 1 1
C C34 0.3926(2) 0.5180(2) 0.3958(3) 0.0422(7) Uani d . 1 1
H H34A 0.3318 0.4700 0.3846 0.063 Uiso calc R 1 1
H H34B 0.3715 0.5982 0.3791 0.063 Uiso calc R 1 1
H H34C 0.3945 0.5009 0.4737 0.063 Uiso calc R 1 1
C C35 0.5221(3) 0.5202(2) 0.1965(2) 0.0408(7) Uani d . 1 1
H H35A 0.6042 0.5050 0.1508 0.061 Uiso calc R 1 1
H H35B 0.5019 0.6004 0.1781 0.061 Uiso calc R 1 1
H H35C 0.4643 0.4720 0.1812 0.061 Uiso calc R 1 1
N N1 0.81686(15) 0.15436(14) 0.36679(14) 0.0130(4) Uani d . 1 1
O O1 0.77580(13) 0.38487(12) 0.36190(12) 0.0176(3) Uani d . 1 1
O O2 0.68068(13) 0.21507(12) 0.22757(12) 0.0165(3) Uani d . 1 1
O O3 0.58760(13) 0.19059(12) 0.48732(12) 0.0184(3) Uani d . 1 1
O O4 0.54740(13) 0.37846(12) 0.34436(12) 0.0188(3) Uani d . 1 1
Ti Ti1 0.66465(3) 0.27775(3) 0.35782(3) 0.01328(12) Uani d . 1 1

loop_
_atom_site_aniso_label
_atom_site_aniso_U_11
_atom_site_aniso_U_22
_atom_site_aniso_U_33
_atom_site_aniso_U_12
_atom_site_aniso_U_13
_atom_site_aniso_U_23
C1 0.0181(11) 0.0137(11) 0.0200(11) 0.0000(8) -0.0070(9) -0.0087(9)
C2 0.0284(13) 0.0129(11) 0.0229(12) 0.0010(9) -0.0104(10) -0.0019(9)
C3 0.0301(13) 0.0175(12) 0.0185(12) -0.0056(10) -0.0039(10) 0.0001(9)
C4 0.0188(11) 0.0226(12) 0.0243(12) -0.0028(9) -0.0028(9) -0.0076(10)
C5 0.0197(11) 0.0165(11) 0.0210(12) 0.0012(9) -0.0072(9) -0.0077(9)
C6 0.0201(12) 0.0273(13) 0.0312(14) 0.0019(10) -0.0098(10) -0.0061(11)
C7 0.0203(11) 0.0142(11) 0.0160(11) 0.0001(9) -0.0062(9) -0.0068(9)
C8 0.0144(10) 0.0165(11) 0.0167(11) 0.0061(8) -0.0053(8) -0.0048(9)
C9 0.0191(11) 0.0210(12) 0.0207(12) 0.0055(9) -0.0088(9) -0.0083(9)
C10 0.0395(15) 0.0258(13) 0.0271(13) 0.0011(11) -0.0177(11) -0.0103(11)
C11 0.0245(12) 0.0288(13) 0.0154(11) 0.0076(10) -0.0112(9) -0.0063(10)
C12 0.0247(12) 0.0233(12) 0.0144(11) 0.0021(10) -0.0074(9) 0.0019(9)
C13 0.0192(11) 0.0181(11) 0.0171(11) 0.0005(9) -0.0060(9) -0.0019(9)
C14 0.0137(10) 0.0166(11) 0.0123(10) 0.0063(8) -0.0037(8) -0.0052(8)
C15 0.0126(10) 0.0143(11) 0.0136(10) 0.0010(8) -0.0030(8) 0.0016(8)
C16 0.0133(10) 0.0143(11) 0.0121(10) -0.0002(8) -0.0026(8) -0.0017(8)
C17 0.0138(10) 0.0153(11) 0.0147(11) 0.0023(8) -0.0040(8) -0.0004(8)
C18 0.0130(10) 0.0131(10) 0.0117(10) -0.0019(8) -0.0008(8) -0.0022(8)
C19 0.0170(11) 0.0149(11) 0.0164(11) 0.0018(8) -0.0041(9) -0.0042(9)
C20 0.0205(12) 0.0214(12) 0.0226(12) 0.0052(9) -0.0078(9) -0.0090(9)
C21 0.0222(12) 0.0166(11) 0.0250(12) -0.0013(9) -0.0055(10) -0.0036(9)
C22 0.0224(12) 0.0197(12) 0.0172(11) 0.0037(9) -0.0056(9) -0.0060(9)
C23 0.0146(10) 0.0176(11) 0.0116(10) -0.0016(8) -0.0044(8) -0.0016(8)
C24 0.0109(10) 0.0156(11) 0.0128(10) -0.0009(8) -0.0022(8) -0.0002(8)
C25 0.0175(11) 0.0176(11) 0.0163(11) 0.0038(9) -0.0073(9) -0.0028(9)
C26 0.0311(13) 0.0172(12) 0.0239(12) 0.0025(10) -0.0161(10) 0.0004(9)
C27 0.0179(11) 0.0302(13) 0.0227(12) 0.0075(10) -0.0089(10) -0.0086(10)
C28 0.0238(12) 0.0215(12) 0.0186(12) 0.0041(9) -0.0109(9) -0.0029(9)
C29 0.0129(10) 0.0134(10) 0.0133(10) -0.0007(8) -0.0011(8) -0.0022(8)
C30 0.0164(11) 0.0249(12) 0.0200(12) 0.0023(9) 0.0022(9) -0.0060(10)
C31 0.0250(13) 0.070(2) 0.0160(12) -0.0107(13) -0.0032(10) -0.0022(12)
C32 0.0221(13) 0.0433(16) 0.0285(14) -0.0048(11) -0.0090(11) 0.0041(12)
C33 0.0287(13) 0.0171(12) 0.0368(14) 0.0058(10) -0.0158(11) -0.0067(10)
C34 0.0365(16) 0.0381(16) 0.0537(19) 0.0175(13) -0.0125(14) -0.0188(14)
C35 0.0546(18) 0.0239(14) 0.0435(17) 0.0006(13) -0.0211(14) 0.0090(12)
N1 0.0130(9) 0.0142(9) 0.0116(9) -0.0018(7) -0.0033(7) -0.0010(7)
O1 0.0170(8) 0.0134(8) 0.0232(8) 0.0016(6) -0.0070(6) -0.0032(6)
O2 0.0189(8) 0.0169(8) 0.0158(8) 0.0062(6) -0.0075(6) -0.0059(6)
O3 0.0152(8) 0.0217(8) 0.0157(8) 0.0019(6) -0.0017(6) -0.0014(6)
O4 0.0190(8) 0.0162(8) 0.0227(8) 0.0046(6) -0.0081(6) -0.0044(6)
Ti1 0.0134(2) 0.0140(2) 0.0128(2) 0.00237(14) -0.00424(15) -0.00290(15)

loop_
_atom_type_symbol
_atom_type_description
_atom_type_scat_dispersion_real
_atom_type_scat_dispersion_imag
_atom_type_scat_source
C C 0.0033 0.0016 'International Tables Vol C Tables 4.2.6.8 and 6.1.1.4'
H H 0.0000 0.0000 'International Tables Vol C Tables 4.2.6.8 and 6.1.1.4'
N N 0.0061 0.0033 'International Tables Vol C Tables 4.2.6.8 and 6.1.1.4'
O O 0.0106 0.0060 'International Tables Vol C Tables 4.2.6.8 and 6.1.1.4'
Ti Ti 0.2776 0.4457 'International Tables Vol C Tables 4.2.6.8 and 6.1.1.4'

loop_
_geom_angle_atom_site_label_1
_geom_angle_atom_site_label_2
_geom_angle_atom_site_label_3
_geom_angle
O1 C1 C2 119.10(19)
O1 C1 C7 120.08(19)
C2 C1 C7 120.8(2)
C3 C2 C1 119.6(2)
C3 C2 H2 120.2
C1 C2 H2 120.2
C2 C3 C4 120.4(2)
C2 C3 H3 119.8
C4 C3 H3 119.8
C3 C4 C5 120.9(2)
C3 C4 H4 119.5
C5 C4 H4 119.5
C4 C5 C7 119.4(2)
C4 C5 C6 119.2(2)
C7 C5 C6 121.3(2)
C5 C6 H6A 109.5
C5 C6 H6B 109.5
H6A C6 H6B 109.5
C5 C6 H6C 109.5
H6A C6 H6C 109.5
H6B C6 H6C 109.5
C5 C7 C1 118.85(19)
C5 C7 C8 121.64(19)
C1 C7 C8 119.41(18)
C14 C8 C9 118.26(19)
C14 C8 C7 119.12(18)
C9 C8 C7 122.60(19)
C11 C9 C8 119.0(2)
C11 C9 C10 118.6(2)
C8 C9 C10 122.4(2)
C9 C10 H10A 109.5
C9 C10 H10B 109.5
H10A C10 H10B 109.5
C9 C10 H10C 109.5
H10A C10 H10C 109.5
H10B C10 H10C 109.5
C12 C11 C9 121.7(2)
C12 C11 H11 119.1
C9 C11 H11 119.1
C13 C12 C11 119.7(2)
C13 C12 H12 120.1
C11 C12 H12 120.1
C12 C13 C14 119.5(2)
C12 C13 H13 120.2
C14 C13 H13 120.2
C13 C14 C8 121.63(19)
C13 C14 N1 118.78(19)
C8 C14 N1 119.33(18)
N1 C15 C16 125.63(18)
N1 C15 H15 117.2
C16 C15 H15 117.2
C17 C16 C29 119.69(19)
C17 C16 C15 117.90(18)
C29 C16 C15 122.40(18)
C18 C17 C16 122.20(18)
C18 C17 H17 118.9
C16 C17 H17 118.9
C17 C18 C23 116.56(19)
C17 C18 C19 122.77(18)
C23 C18 C19 120.66(18)
C20 C19 C18 111.47(17)
C20 C19 C22 108.10(17)
C18 C19 C22 111.13(17)
C20 C19 C21 108.87(17)
C18 C19 C21 108.82(17)
C22 C19 C21 108.38(18)
C19 C20 H20A 109.5
C19 C20 H20B 109.5
H20A C20 H20B 109.5
C19 C20 H20C 109.5
H20A C20 H20C 109.5
H20B C20 H20C 109.5
C19 C21 H21A 109.5
C19 C21 H21B 109.5
H21A C21 H21B 109.5
C19 C21 H21C 109.5
H21A C21 H21C 109.5
H21B C21 H21C 109.5
C19 C22 H22A 109.5
C19 C22 H22B 109.5
H22A C22 H22B 109.5
C19 C22 H22C 109.5
H22A C22 H22C 109.5
H22B C22 H22C 109.5
C24 C23 C18 124.19(19)
C24 C23 H23 117.9
C18 C23 H23 117.9
C23 C24 C29 117.44(18)
C23 C24 C25 121.79(18)
C29 C24 C25 120.75(18)
C28 C25 C27 107.77(18)
C28 C25 C24 112.19(17)
C27 C25 C24 110.32(17)
C28 C25 C26 106.95(17)
C27 C25 C26 110.45(18)
C24 C25 C26 109.11(17)
C25 C26 H26A 109.5
C25 C26 H26B 109.5
H26A C26 H26B 109.5
C25 C26 H26C 109.5
H26A C26 H26C 109.5
H26B C26 H26C 109.5
C25 C27 H27A 109.5
C25 C27 H27B 109.5
H27A C27 H27B 109.5
C25 C27 H27C 109.5
H27A C27 H27C 109.5
H27B C27 H27C 109.5
C25 C28 H28A 109.5
C25 C28 H28B 109.5
H28A C28 H28B 109.5
C25 C28 H28C 109.5
H28A C28 H28C 109.5
H28B C28 H28C 109.5
O2 C29 C16 120.11(18)
O2 C29 C24 120.00(18)
C16 C29 C24 119.87(18)
O3 C30 C31 108.02(18)
O3 C30 C32 108.65(18)
C31 C30 C32 112.3(2)
O3 C30 H30 109.3
C31 C30 H30 109.3
C32 C30 H30 109.3
C30 C31 H31A 109.5
C30 C31 H31B 109.5
H31A C31 H31B 109.5
C30 C31 H31C 109.5
H31A C31 H31C 109.5
H31B C31 H31C 109.5
C30 C32 H32A 109.5
C30 C32 H32B 109.5
H32A C32 H32B 109.5
C30 C32 H32C 109.5
H32A C32 H32C 109.5
H32B C32 H32C 109.5
O4 C33 C35 109.34(19)
O4 C33 C34 109.3(2)
C35 C33 C34 113.3(2)
O4 C33 H33 108.3
C35 C33 H33 108.3
C34 C33 H33 108.3
C33 C34 H34A 109.5
C33 C34 H34B 109.5
H34A C34 H34B 109.5
C33 C34 H34C 109.5
H34A C34 H34C 109.5
H34B C34 H34C 109.5
C33 C35 H35A 109.5
C33 C35 H35B 109.5
H35A C35 H35B 109.5
C33 C35 H35C 109.5
H35A C35 H35C 109.5
H35B C35 H35C 109.5
C15 N1 C14 118.25(17)
C15 N1 Ti1 125.66(14)
C14 N1 Ti1 113.45(12)
C1 O1 Ti1 131.40(13)
C29 O2 Ti1 141.98(13)
C30 O3 Ti1 136.19(13)
C33 O4 Ti1 147.12(14)
O4 Ti1 O3 100.22(7)
O4 Ti1 O2 97.72(6)
O3 Ti1 O2 115.76(7)
O4 Ti1 O1 95.75(7)
O3 Ti1 O1 117.90(7)
O2 Ti1 O1 120.82(7)
O4 Ti1 N1 177.41(7)
O3 Ti1 N1 82.33(6)
O2 Ti1 N1 80.70(6)
O1 Ti1 N1 83.37(6)

loop_
_geom_bond_atom_site_label_1
_geom_bond_atom_site_label_2
_geom_bond_distance
C1 O1 1.358(3)
C1 C2 1.396(3)
C1 C7 1.407(3)
C2 C3 1.379(3)
C2 H2 0.9500
C3 C4 1.385(3)
C3 H3 0.9500
C4 C5 1.395(3)
C4 H4 0.9500
C5 C7 1.406(3)
C5 C6 1.507(3)
C6 H6A 0.9800
C6 H6B 0.9800
C6 H6C 0.9800
C7 C8 1.495(3)
C8 C14 1.407(3)
C8 C9 1.411(3)
C9 C11 1.393(3)
C9 C10 1.516(3)
C10 H10A 0.9800
C10 H10B 0.9800
C10 H10C 0.9800
C11 C12 1.389(3)
C11 H11 0.9500
C12 C13 1.380(3)
C12 H12 0.9500
C13 C14 1.390(3)
C13 H13 0.9500
C14 N1 1.433(3)
C15 N1 1.290(3)
C15 C16 1.445(3)
C15 H15 0.9500
C16 C17 1.404(3)
C16 C29 1.408(3)
C17 C18 1.377(3)
C17 H17 0.9500
C18 C23 1.408(3)
C18 C19 1.536(3)
C19 C20 1.532(3)
C19 C22 1.536(3)
C19 C21 1.539(3)
C20 H20A 0.9800
C20 H20B 0.9800
C20 H20C 0.9800
C21 H21A 0.9800
C21 H21B 0.9800
C21 H21C 0.9800
C22 H22A 0.9800
C22 H22B 0.9800
C22 H22C 0.9800
C23 C24 1.391(3)
C23 H23 0.9500
C24 C29 1.413(3)
C24 C25 1.540(3)
C25 C28 1.533(3)
C25 C27 1.539(3)
C25 C26 1.540(3)
C26 H26A 0.9800
C26 H26B 0.9800
C26 H26C 0.9800
C27 H27A 0.9800
C27 H27B 0.9800
C27 H27C 0.9800
C28 H28A 0.9800
C28 H28B 0.9800
C28 H28C 0.9800
C29 O2 1.337(2)
C30 O3 1.431(2)
C30 C31 1.506(3)
C30 C32 1.513(3)
C30 H30 1.0000
C31 H31A 0.9800
C31 H31B 0.9800
C31 H31C 0.9800
C32 H32A 0.9800
C32 H32B 0.9800
C32 H32C 0.9800
C33 O4 1.426(3)
C33 C35 1.500(4)
C33 C34 1.513(3)
C33 H33 1.0000
C34 H34A 0.9800
C34 H34B 0.9800
C34 H34C 0.9800
C35 H35A 0.9800
C35 H35B 0.9800
C35 H35C 0.9800
N1 Ti1 2.2540(17)
O1 Ti1 1.8695(15)
O2 Ti1 1.8690(14)
O3 Ti1 1.8005(15)
O4 Ti1 1.7937(14)

loop_
_geom_hbond_atom_site_label_D
_geom_hbond_atom_site_label_H
_geom_hbond_atom_site_label_A
_geom_hbond_site_symmetry_A
_geom_hbond_distance_DH
_geom_hbond_distance_HA
_geom_hbond_distance_DA
_geom_hbond_angle_DHA
C20 H20A Cg1 2_755 0.98 2.74 3.659(3) 156
